data_4127517
loop_
_publ_author_name
'Song, Fangyuan'
'Al-Ameed, Karrar'
'Schilling, Mauro'
'Fox, Thomas'
'Luber, Sandra'
'Patzke, Greta R.'

_publ_section_title
;
 Mechanistically Driven Control over Cubane Oxo Cluster Catalysts.
;
_journal_issue 22
_journal_name_full 'Journal of the American Chemical Society'
_journal_page_first 8846
_journal_page_last 8857
_journal_paper_doi 10.1021/jacs.9b01356
_journal_volume 141
_journal_year 2019
_chemical_formula_moiety 'C48 H46 Co4 N8 O14, 2(B F4)'
_chemical_formula_sum 'C48 H46 B2 Co4 F8 N8 O14'
_chemical_formula_weight 1368.27
_space_group_crystal_system monoclinic
_space_group_IT_number 15
_space_group_name_Hall '-C 2yc'
_space_group_name_H-M_alt 'C 1 2/c 1'
_symmetry_space_group_name_Hall '-C 2yc'
_symmetry_space_group_name_H-M 'C 1 2/c 1'
_atom_sites_solution_hydrogens mixed
_audit_creation_date 2018-10-29
_audit_creation_method
;
Olex2 1.2
(compiled 2018.05.29 svn.r3508 for OlexSys, GUI svn.r5506)
;
_cell_angle_alpha 90
_cell_angle_beta 115.784(3)
_cell_angle_gamma 90
_cell_formula_units_Z 4
_cell_length_a 22.6584(5)
_cell_length_b 12.1359(3)
_cell_length_c 21.1615(5)
_cell_measurement_reflns_used 25123
_cell_measurement_temperature 159.99(10)
_cell_measurement_theta_max 27.9800
_cell_measurement_theta_min 2.5280
_cell_volume 5239.7(3)
_computing_cell_refinement 'CrysAlisPro 1.171.39.46 (Rigaku OD, 2018)'
_computing_data_collection 'CrysAlisPro 1.171.39.46 (Rigaku OD, 2018)'
_computing_data_reduction 'CrysAlisPro 1.171.39.46 (Rigaku OD, 2018)'
_computing_molecular_graphics 'Olex2 (Dolomanov et al., 2009)'
_computing_publication_material 'Olex2 (Dolomanov et al., 2009)'
_computing_structure_refinement 'ShelXL (Sheldrick, 2015)'
_computing_structure_solution 'ShelXT (Sheldrick, 2015)'
_diffrn_ambient_environment N~2~
_diffrn_ambient_temperature 159.99(10)
_diffrn_detector 'CCD plate'
_diffrn_detector_type 'Pilatus 200K'
_diffrn_measured_fraction_theta_full 1.000
_diffrn_measured_fraction_theta_max 1.000
_diffrn_measurement_details
;
List of Runs (angles in degrees, time in seconds):

  # Type    Start    End  Width  t~exp~   \w     \q     \k     \f   Frames
--------------------------------------------------------------------------
  1  \w      2.00  92.00   0.50   18.47    --   15.05  38.00  30.00  180
  2  \w      0.00  88.00   0.50   18.47    --   15.05  57.00 120.00  176
  3  \w     38.00  94.00   0.50   18.47    --   15.05 178.00-120.00  112
  4  \w     38.00  94.00   0.50   18.47    --   15.05 178.00-180.00  112
  5  \w    -58.00 -14.00   0.50   18.47    --   15.05 -57.00   0.00   88
  6  \w    -59.00  38.00   0.50   18.47    --   15.05 -77.00 -90.00  194
  7  \w    -27.00  48.00   0.50   18.47    --   15.05 -99.00-150.00  150
  8  \w     35.00  94.00   0.50   18.47    --   15.05-178.00-150.00  118
;
_diffrn_measurement_device 'four-circle diffractometer'
_diffrn_measurement_device_type 'XtaLAB Synergy, Dualflex, Pilatus 200K'
_diffrn_measurement_method '\w scans'
_diffrn_orient_matrix_type 'CrysAlisPro convention (1999,Acta A55,543-557)'
_diffrn_orient_matrix_UB_11 -0.0002603000
_diffrn_orient_matrix_UB_12 0.0173075000
_diffrn_orient_matrix_UB_13 -0.0321409000
_diffrn_orient_matrix_UB_21 -0.0264803000
_diffrn_orient_matrix_UB_22 -0.0362399000
_diffrn_orient_matrix_UB_23 -0.0185800000
_diffrn_orient_matrix_UB_31 -0.0225137000
_diffrn_orient_matrix_UB_32 0.0424773000
_diffrn_orient_matrix_UB_33 -0.0027894000
_diffrn_radiation_monochromator mirror
_diffrn_radiation_probe x-ray
_diffrn_radiation_type MoK\a
_diffrn_radiation_wavelength 0.71073
_diffrn_reflns_av_R_equivalents 0.0304
_diffrn_reflns_av_unetI/netI 0.0155
_diffrn_reflns_Laue_measured_fraction_full 1.000
_diffrn_reflns_Laue_measured_fraction_max 1.000
_diffrn_reflns_limit_h_max 29
_diffrn_reflns_limit_h_min -29
_diffrn_reflns_limit_k_max 15
_diffrn_reflns_limit_k_min -15
_diffrn_reflns_limit_l_max 27
_diffrn_reflns_limit_l_min -27
_diffrn_reflns_number 39800
_diffrn_reflns_point_group_measured_fraction_full 1.000
_diffrn_reflns_point_group_measured_fraction_max 1.000
_diffrn_reflns_theta_full 25.242
_diffrn_reflns_theta_max 27.484
_diffrn_reflns_theta_min 1.952
_diffrn_source 'micro-focus sealed X-ray tube'
_diffrn_source_type 'PhotonJet (Mo) X-ray Source'
_exptl_absorpt_coefficient_mu 1.348
_exptl_absorpt_correction_T_max 1.000
_exptl_absorpt_correction_T_min 0.439
_exptl_absorpt_correction_type gaussian
_exptl_absorpt_process_details
;
CrysAlisPro 1.171.39.46 (Rigaku Oxford Diffraction, 2018)
Numerical absorption correction based on gaussian integration over
            a multifaceted crystal model
Empirical absorption correction using spherical harmonics,
 implemented in SCALE3 ABSPACK scaling algorithm.
;
_exptl_crystal_colour 'clear pinkish violet'
_exptl_crystal_colour_lustre clear
_exptl_crystal_colour_modifier pinkish
_exptl_crystal_colour_primary violet
_exptl_crystal_density_diffrn 1.735
_exptl_crystal_description hexagonal
_exptl_crystal_F_000 2768
_exptl_crystal_size_max 0.252
_exptl_crystal_size_mid 0.148
_exptl_crystal_size_min 0.099
_refine_diff_density_max 1.619
_refine_diff_density_min -0.812
_refine_diff_density_rms 0.093
_refine_ls_extinction_method none
_refine_ls_goodness_of_fit_ref 1.026
_refine_ls_hydrogen_treatment mixed
_refine_ls_matrix_type full
_refine_ls_number_parameters 478
_refine_ls_number_reflns 6020
_refine_ls_number_restraints 357
_refine_ls_restrained_S_all 1.012
_refine_ls_R_factor_all 0.0529
_refine_ls_R_factor_gt 0.0484
_refine_ls_shift/su_max 0.002
_refine_ls_shift/su_mean 0.000
_refine_ls_structure_factor_coef Fsqd
_refine_ls_weighting_details 'w=1/[\s^2^(Fo^2^)+(0.0816P)^2^+17.5062P] where P=(Fo^2^+2Fc^2^)/3'
_refine_ls_weighting_scheme calc
_refine_ls_wR_factor_gt 0.1375
_refine_ls_wR_factor_ref 0.1422
_reflns_Friedel_coverage 0.000
_reflns_number_gt 5418
_reflns_number_total 6020
_reflns_threshold_expression 'I > 2\s(I)'
_cod_data_source_file ja9b01356_si_002.cif
_cod_data_source_block 1891288(2-Co4-BF4final)
_cod_original_cell_volume 5239.7(2)
_cod_database_code 4127517
_shelx_shelxl_version_number 2018/3
_chemical_oxdiff_formula 'C56 H74 B2 Co4 F8 N12 O6'
_shelx_space_group_comment
;
The symmetry employed for this shelxl refinement is uniquely defined
by the following loop, which should always be used as a source of
symmetry information in preference to the above space-group names.
They are only intended as comments.
;
_reflns_odcompleteness_completeness 99.95
_reflns_odcompleteness_iscentric 1
_reflns_odcompleteness_theta 27.42
_olex2_refinement_description
;
1. Fixed Uiso
 At 1.2 times of:
  All C(H) groups
 At 1.5 times of:
  All C(H,H,H) groups
2. Restrained distances
 O7-H7B
 0.85 with sigma of 0.02
 O7-H7A
 0.85 with sigma of 0.02
 O3-H3
 0.85 with sigma of 0.001
 F3B-F4B
 2.26 with sigma of 0.005
 F4B-F2B
 2.26 with sigma of 0.005
 F3B-F2B
 2.26 with sigma of 0.005
 F1A-F3A
 2.26 with sigma of 0.005
 F1A-F4A
 2.26 with sigma of 0.005
 F1A-F2A
 2.26 with sigma of 0.005
 F3A-F2A
 2.26 with sigma of 0.005
 F2A-F4A
 2.26 with sigma of 0.005
 F4A-F3A
 2.26 with sigma of 0.005
 O6B-C24B
 2.37 with sigma of 0.005
 O6A-C24A
 2.37 with sigma of 0.005
 O5B-C24B
 2.37 with sigma of 0.005
 C24A-O5A
 2.37 with sigma of 0.005
 F1B-F2B
 2.26 with sigma of 0.005
 F4B-F1B
 2.26 with sigma of 0.005
 F3B-F1B
 2.26 with sigma of 0.005
 O6A-C23A \\sim O6B-C23B
 with sigma of 0.005
 C24A-C23A \\sim C23B-C24B
 with sigma of 0.005
 Co1-O5A \\sim Co1-O5B
 with sigma of 0.005
 O5A-C23A \\sim O5B-C23B
 with sigma of 0.005
 F1A-B1A \\sim F3A-B1A \\sim F3B-B1B \\sim F2A-B1A \\sim F2B-B1B \\sim F1B-B1B
\\sim F4A-B1A \\sim F4B-B1B
 with sigma of 0.005
3. Uiso/Uaniso restraints and constraints
O5A \\sim O5B \\sim O6A \\sim O6B \\sim C23A \\sim C23B \\sim C24A \\sim C24B:
within 2A with sigma of 0.002 and sigma for terminal atoms of 0.08
F1A \\sim F1B \\sim F2A \\sim F2B \\sim F3A \\sim F3B \\sim F4A \\sim F4B \\sim
B1A \\sim B1B: within 2A with sigma of 0.002 and sigma for terminal atoms of
0.08
4. Rigid body (RIGU) restrains
 O5A, O5B, O6A, O6B, C23A, C23B, C24A, C24B
 with sigma for 1-2 distances of 0.002 and sigma for 1-3 distances of 0.004
 F1A, F1B, F2A, F2B, F3A, F3B, F4A, F4B, B1A, B1B
 with sigma for 1-2 distances of 0.002 and sigma for 1-3 distances of 0.004
5. Others
 Sof(F1B)=Sof(F2B)=Sof(F3B)=Sof(F4B)=Sof(B1B)=1-FVAR(1)
 Sof(F1A)=Sof(F2A)=Sof(F3A)=Sof(F4A)=Sof(B1A)=FVAR(1)
 Sof(O5B)=Sof(O6B)=Sof(C23B)=Sof(C24B)=Sof(H24D)=Sof(H24E)=Sof(H24F)=1-FVAR(2)
 Sof(O5A)=Sof(O6A)=Sof(C23A)=Sof(C24A)=Sof(H24A)=Sof(H24B)=Sof(H24C)=FVAR(2)
6.a Aromatic/amide H refined with riding coordinates:
 C1(H1), C2(H2), C3(H3A), C4(H4A), C8(H8), C9(H9), C10(H10), C11(H11),
 C12(H12), C13(H13), C14(H14), C15(H15), C19(H19), C20(H20), C21(H21), C22(H22)
6.b Idealised Me refined as rotating group:
 C24A(H24A,H24B,H24C), C24B(H24D,H24E,H24F)
6.c Idealised tetrahedral OH refined as rotating group:
 O4(H4)
;
_olex2_submission_special_instructions 'No special instructions were received'
_oxdiff_exptl_absorpt_empirical_details
;
Empirical correction (ABSPACK) includes:
- Absorption correction using spherical harmonics
- Frame scaling
;
_oxdiff_exptl_absorpt_empirical_full_max 1.140
_oxdiff_exptl_absorpt_empirical_full_min 0.929

loop_
_space_group_symop_operation_xyz
'x, y, z'
'-x, y, -z+1/2'
'x+1/2, y+1/2, z'
'-x+1/2, y+1/2, -z+1/2'
'-x, -y, -z'
'x, -y, z-1/2'
'-x+1/2, -y+1/2, -z'
'x+1/2, -y+1/2, z-1/2'

loop_
_atom_site_label
_atom_site_type_symbol
_atom_site_fract_x
_atom_site_fract_y
_atom_site_fract_z
_atom_site_U_iso_or_equiv
_atom_site_adp_type
_atom_site_occupancy
_atom_site_site_symmetry_order
_atom_site_calc_flag
_atom_site_refinement_flags_posn
_atom_site_refinement_flags_adp
_atom_site_refinement_flags_occupancy
_atom_site_disorder_assembly
_atom_site_disorder_group
Co1 Co -0.55758(2) -0.68726(3) -0.82655(2) 0.03052(13) Uani 1 1 d D . . . .
Co2 Co -0.55361(2) -0.88491(3) -0.72420(2) 0.03072(13) Uani 1 1 d . . . . .
F1A F -0.6682(4) -0.3310(8) -0.7255(3) 0.103(3) Uani 0.407(7) 1 d D U P A 1
F1B F -0.7220(5) -0.3486(7) -0.9176(3) 0.177(4) Uani 0.593(7) 1 d D U P A 2
F2A F -0.6925(8) -0.2392(7) -0.8267(5) 0.078(4) Uani 0.407(7) 1 d D U P A 1
F2B F -0.7026(5) -0.2248(5) -0.8310(4) 0.087(3) Uani 0.593(7) 1 d D U P A 2
F3A F -0.6543(6) -0.4131(9) -0.8141(6) 0.110(5) Uani 0.407(7) 1 d D U P A 1
F3B F -0.6427(3) -0.3810(7) -0.8086(4) 0.099(3) Uani 0.593(7) 1 d D U P A 2
F4A F -0.7564(4) -0.3803(13) -0.8246(5) 0.079(3) Uani 0.407(7) 1 d D U P A 1
F4B F -0.7492(4) -0.3880(9) -0.8292(4) 0.100(4) Uani 0.593(7) 1 d D U P A 2
O1 O -0.54603(9) -0.70809(18) -0.72472(9) 0.0296(4) Uani 1 1 d . . . . .
O2 O -0.45379(10) -0.86547(17) -0.68020(9) 0.0299(4) Uani 1 1 d . . . . .
O3 O -0.58206(11) -0.5530(2) -0.68657(12) 0.0401(5) Uani 1 1 d D . . . .
H3 H -0.587(4) -0.510(3) -0.7200(17) 0.19(4) Uiso 1 1 d D . . . .
O4 O -0.40824(13) -0.9167(2) -0.56287(10) 0.0465(6) Uani 1 1 d . . . . .
H4 H -0.417920 -0.851779 -0.561914 0.047(11) Uiso 1 1 calc GR . . . .
O5A O -0.5709(4) -0.6962(6) -0.92758(17) 0.0396(8) Uani 0.805(9) 1 d D U P B 1
O5B O -0.5787(19) -0.699(3) -0.9298(7) 0.0403(11) Uani 0.195(9) 1 d D U P B 2
O6A O -0.5737(3) -0.5193(3) -0.9580(2) 0.0687(14) Uani 0.805(9) 1 d D U P B 1
O6B O -0.5258(7) -0.5506(10) -0.9406(6) 0.044(4) Uani 0.195(9) 1 d D U P B 2
O7 O -0.55060(12) -0.5131(2) -0.82368(18) 0.0568(7) Uani 1 1 d D . . . .
H7A H -0.537(4) -0.510(8) -0.855(3) 0.16(4) Uiso 1 1 d D . . . .
H7B H -0.5820(18) -0.475(4) -0.823(3) 0.075(15) Uiso 1 1 d D . . . .
N1 N -0.65458(12) -0.6724(2) -0.83671(13) 0.0368(6) Uani 1 1 d . . . . .
N2 N -0.58598(12) -0.8381(2) -0.65052(12) 0.0360(5) Uani 1 1 d . . . . .
N3 N -0.51935(16) -1.0462(2) -0.68656(13) 0.0422(6) Uani 1 1 d . . . . .
N4 N -0.35338(13) -0.9361(2) -0.69766(13) 0.0407(6) Uani 1 1 d . . . . .
C1 C -0.70922(15) -0.6676(3) -0.89717(17) 0.0441(8) Uani 1 1 d . . . . .
H1 H -0.705308 -0.670170 -0.939110 0.053 Uiso 1 1 calc R . . . .
C2 C -0.77095(15) -0.6592(3) -0.89995(18) 0.0483(8) Uani 1 1 d . . . . .
H2 H -0.807923 -0.655555 -0.942791 0.058 Uiso 1 1 calc R . . . .
C3 C -0.77657(15) -0.6562(3) -0.83773(19) 0.0447(8) Uani 1 1 d . . . . .
H3A H -0.817723 -0.651942 -0.838165 0.054 Uiso 1 1 calc R . . . .
C4 C -0.72076(14) -0.6595(3) -0.77451(17) 0.0380(6) Uani 1 1 d . . . . .
H4A H -0.723707 -0.657053 -0.732048 0.046 Uiso 1 1 calc R . . . .
C5 C -0.66034(14) -0.6665(3) -0.77620(15) 0.0337(6) Uani 1 1 d . . . . .
C6 C -0.59463(13) -0.6626(3) -0.70912(14) 0.0329(6) Uani 1 1 d . . . . .
C7 C -0.59809(14) -0.7303(3) -0.64939(15) 0.0375(7) Uani 1 1 d . . . . .
C8 C -0.61210(18) -0.6837(4) -0.59792(18) 0.0516(9) Uani 1 1 d . . . . .
H8 H -0.619275 -0.608325 -0.597489 0.062 Uiso 1 1 calc R . . . .
C9 C -0.6152(2) -0.7523(4) -0.54663(19) 0.0620(12) Uani 1 1 d . . . . .
H9 H -0.625500 -0.723292 -0.511959 0.074 Uiso 1 1 calc R . . . .
C10 C -0.6031(2) -0.8630(4) -0.54760(18) 0.0564(10) Uani 1 1 d . . . . .
H10 H -0.604931 -0.909901 -0.513764 0.068 Uiso 1 1 calc R . . . .
C11 C -0.58793(17) -0.9034(3) -0.60007(16) 0.0456(8) Uani 1 1 d . . . . .
H11 H -0.578828 -0.978065 -0.600411 0.055 Uiso 1 1 calc R . . . .
C12 C -0.29698(17) -0.9413(3) -0.70437(18) 0.0469(8) Uani 1 1 d . . . . .
H12 H -0.298103 -0.928308 -0.748197 0.056 Uiso 1 1 calc R . . . .
C13 C -0.23736(18) -0.9652(3) -0.6484(2) 0.0548(10) Uani 1 1 d . . . . .
H13 H -0.199132 -0.967087 -0.654490 0.066 Uiso 1 1 calc R . . . .
C14 C -0.23551(19) -0.9859(4) -0.58376(19) 0.0596(11) Uani 1 1 d . . . . .
H14 H -0.196081 -1.003164 -0.545686 0.072 Uiso 1 1 calc R . . . .
C15 C -0.29309(19) -0.9809(3) -0.57592(17) 0.0546(10) Uani 1 1 d . . . . .
H15 H -0.292945 -0.994664 -0.532622 0.065 Uiso 1 1 calc R . . . .
C16 C -0.35083(17) -0.9550(3) -0.63386(15) 0.0435(8) Uani 1 1 d . . . . .
C17 C -0.41726(16) -0.9445(3) -0.63145(13) 0.0381(7) Uani 1 1 d . . . . .
C18 C -0.45442(19) -1.0539(3) -0.64828(14) 0.0433(8) Uani 1 1 d . . . . .
C19 C -0.4237(3) -1.1548(3) -0.6242(2) 0.0624(12) Uani 1 1 d . . . . .
H19 H -0.378365 -1.158722 -0.598748 0.075 Uiso 1 1 calc R . . . .
C20 C -0.4614(4) -1.2489(4) -0.6386(3) 0.0847(19) Uani 1 1 d . . . . .
H20 H -0.441899 -1.316943 -0.622069 0.102 Uiso 1 1 calc R . . . .
C21 C -0.5274(4) -1.2410(4) -0.6772(3) 0.0795(18) Uani 1 1 d . . . . .
H21 H -0.553459 -1.303766 -0.687324 0.095 Uiso 1 1 calc R . . . .
C22 C -0.5553(3) -1.1396(3) -0.7012(2) 0.0574(11) Uani 1 1 d . . . . .
H22 H -0.600333 -1.135211 -0.728298 0.069 Uiso 1 1 calc R . . . .
C23A C -0.5703(2) -0.6177(4) -0.9688(2) 0.0417(8) Uani 0.805(9) 1 d D U P B 1
C23B C -0.5521(10) -0.6401(13) -0.9615(7) 0.0409(11) Uani 0.195(9) 1 d D U P B 2
C24A C -0.5670(6) -0.6549(6) -1.0353(4) 0.054(2) Uani 0.805(9) 1 d D U P B 1
H24A H -0.538905 -0.718106 -1.025400 0.081 Uiso 0.805(9) 1 calc GR . P B 1
H24B H -0.549906 -0.596372 -1.052922 0.081 Uiso 0.805(9) 1 calc GR . P B 1
H24C H -0.610196 -0.674016 -1.069755 0.081 Uiso 0.805(9) 1 calc GR . P B 1
C24B C -0.562(3) -0.683(2) -1.0324(14) 0.052(7) Uani 0.195(9) 1 d D U P B 2
H24D H -0.557474 -0.761420 -1.030595 0.077 Uiso 0.195(9) 1 calc GR . P B 2
H24E H -0.529355 -0.650887 -1.044606 0.077 Uiso 0.195(9) 1 calc GR . P B 2
H24F H -0.604726 -0.662699 -1.067001 0.077 Uiso 0.195(9) 1 calc GR . P B 2
B1A B -0.6929(4) -0.3413(6) -0.7975(4) 0.0695(17) Uani 0.407(7) 1 d D U P A 1
B1B B -0.7043(3) -0.3356(5) -0.8466(3) 0.0720(15) Uani 0.593(7) 1 d D U P A 2

loop_
_atom_site_aniso_label
_atom_site_aniso_U_11
_atom_site_aniso_U_22
_atom_site_aniso_U_33
_atom_site_aniso_U_23
_atom_site_aniso_U_13
_atom_site_aniso_U_12
Co1 0.02259(19) 0.0421(2) 0.0222(2) 0.00682(14) 0.00545(15) -0.00141(14)
Co2 0.0334(2) 0.0384(2) 0.01627(19) 0.00196(13) 0.00692(15) -0.00278(15)
F1A 0.085(5) 0.154(9) 0.079(4) 0.011(5) 0.045(4) 0.002(5)
F1B 0.303(12) 0.156(8) 0.112(4) -0.043(5) 0.127(6) 0.004(8)
F2A 0.102(8) 0.050(4) 0.097(8) 0.013(5) 0.056(6) 0.013(5)
F2B 0.102(6) 0.050(3) 0.144(8) -0.018(4) 0.085(6) -0.008(3)
F3A 0.120(7) 0.055(7) 0.200(11) -0.020(6) 0.113(8) 0.003(6)
F3B 0.117(4) 0.052(5) 0.163(6) -0.026(3) 0.096(4) -0.003(3)
F4A 0.076(4) 0.086(8) 0.090(7) 0.006(6) 0.051(5) 0.009(4)
F4B 0.101(5) 0.079(6) 0.128(8) -0.014(5) 0.057(5) -0.038(5)
O1 0.0224(8) 0.0407(11) 0.0218(9) 0.0025(7) 0.0061(7) 0.0048(7)
O2 0.0319(9) 0.0358(10) 0.0158(8) -0.0002(7) 0.0046(7) 0.0083(8)
O3 0.0340(10) 0.0478(13) 0.0325(10) -0.0016(9) 0.0090(9) 0.0096(9)
O4 0.0630(15) 0.0556(14) 0.0137(9) 0.0013(9) 0.0100(9) 0.0307(12)
O5A 0.037(2) 0.0517(12) 0.0286(10) 0.0128(9) 0.0126(11) -0.0042(11)
O5B 0.036(2) 0.0525(16) 0.0302(14) 0.0136(14) 0.0128(15) -0.0043(15)
O6A 0.089(4) 0.0540(18) 0.086(3) 0.0279(18) 0.060(3) 0.006(2)
O6B 0.044(8) 0.051(5) 0.037(6) 0.010(4) 0.017(5) -0.008(5)
O7 0.0335(12) 0.0459(15) 0.083(2) 0.0087(14) 0.0183(13) 0.0031(10)
N1 0.0240(11) 0.0539(16) 0.0273(12) 0.0125(11) 0.0062(9) 0.0013(10)
N2 0.0328(12) 0.0503(15) 0.0229(11) 0.0046(10) 0.0102(9) 0.0022(11)
N3 0.0714(19) 0.0368(14) 0.0246(12) 0.0012(10) 0.0265(13) 0.0019(13)
N4 0.0423(14) 0.0516(16) 0.0226(11) -0.0046(11) 0.0089(10) 0.0154(12)
C1 0.0304(14) 0.067(2) 0.0274(14) 0.0158(14) 0.0053(12) -0.0009(14)
C2 0.0250(13) 0.069(2) 0.0369(16) 0.0174(16) 0.0003(12) 0.0002(14)
C3 0.0236(13) 0.059(2) 0.0458(18) 0.0134(15) 0.0101(13) 0.0054(13)
C4 0.0288(13) 0.0462(17) 0.0368(15) 0.0093(13) 0.0122(12) 0.0070(12)
C5 0.0255(12) 0.0421(16) 0.0279(13) 0.0116(11) 0.0063(11) 0.0050(11)
C6 0.0264(12) 0.0430(16) 0.0251(13) 0.0046(11) 0.0073(10) 0.0081(11)
C7 0.0259(12) 0.0585(19) 0.0235(12) 0.0089(13) 0.0065(10) 0.0112(13)
C8 0.0509(19) 0.072(2) 0.0342(16) 0.0166(16) 0.0205(15) 0.0338(18)
C9 0.068(2) 0.092(3) 0.0339(17) 0.0200(19) 0.0294(17) 0.041(2)
C10 0.063(2) 0.081(3) 0.0302(16) 0.0212(17) 0.0250(16) 0.021(2)
C11 0.0495(18) 0.060(2) 0.0274(14) 0.0107(14) 0.0168(14) 0.0060(16)
C12 0.0426(17) 0.057(2) 0.0353(16) -0.0084(14) 0.0119(14) 0.0169(15)
C13 0.0447(18) 0.060(2) 0.0483(19) -0.0108(17) 0.0101(15) 0.0233(17)
C14 0.0492(19) 0.069(3) 0.0404(18) -0.0097(17) 0.0006(15) 0.0338(19)
C15 0.058(2) 0.066(2) 0.0244(14) -0.0046(14) 0.0035(14) 0.0342(18)
C16 0.0488(17) 0.0513(19) 0.0222(13) -0.0032(12) 0.0078(12) 0.0250(15)
C17 0.0499(17) 0.0456(17) 0.0132(11) 0.0014(11) 0.0086(11) 0.0209(14)
C18 0.077(2) 0.0400(17) 0.0192(12) 0.0048(11) 0.0264(14) 0.0163(16)
C19 0.113(4) 0.050(2) 0.0388(18) 0.0160(16) 0.046(2) 0.037(2)
C20 0.174(6) 0.043(2) 0.077(3) 0.020(2) 0.091(4) 0.034(3)
C21 0.167(6) 0.038(2) 0.074(3) 0.002(2) 0.089(4) -0.002(3)
C22 0.107(3) 0.0426(19) 0.0424(18) -0.0061(15) 0.051(2) -0.012(2)
C23A 0.036(2) 0.0546(14) 0.0330(12) 0.0150(11) 0.0133(13) -0.0044(12)
C23B 0.037(2) 0.0526(16) 0.0312(15) 0.0141(14) 0.0124(15) -0.0044(15)
C24A 0.052(4) 0.075(5) 0.038(2) 0.022(3) 0.023(3) 0.002(4)
C24B 0.061(16) 0.063(13) 0.030(6) 0.024(7) 0.019(8) 0.014(13)
B1A 0.100(4) 0.045(3) 0.090(4) -0.010(3) 0.066(4) -0.002(3)
B1B 0.104(4) 0.048(3) 0.092(4) -0.013(3) 0.068(4) -0.003(3)

loop_
_atom_type_symbol
_atom_type_description
_atom_type_scat_dispersion_real
_atom_type_scat_dispersion_imag
_atom_type_scat_source
C C 0.0033 0.0016 'International Tables Vol C Tables 4.2.6.8 and 6.1.1.4'
H H 0.0000 0.0000 'International Tables Vol C Tables 4.2.6.8 and 6.1.1.4'
B B 0.0013 0.0007 'International Tables Vol C Tables 4.2.6.8 and 6.1.1.4'
Co Co 0.3494 0.9721 'International Tables Vol C Tables 4.2.6.8 and 6.1.1.4'
F F 0.0171 0.0103 'International Tables Vol C Tables 4.2.6.8 and 6.1.1.4'
N N 0.0061 0.0033 'International Tables Vol C Tables 4.2.6.8 and 6.1.1.4'
O O 0.0106 0.0060 'International Tables Vol C Tables 4.2.6.8 and 6.1.1.4'

loop_
_exptl_crystal_face_index_h
_exptl_crystal_face_index_k
_exptl_crystal_face_index_l
_exptl_crystal_face_perp_dist
21 -12 0 0.0859
19 -11 -21 0.0609
-14 -14 16 0.0724
-3 2 -26 0.0673
-26 10 7 0.1058
-15 -15 11 0.0751
-21 12 2 0.0920
14 15 -11 0.0833
-23 8 23 0.0855
21 -12 -16 0.0662
14 -15 0 0.0589
-16 -5 -15 0.0934
-13 -13 18 0.0760
-19 -11 21 0.0850
-5 -5 27 0.0761
0 0 27 0.0638
-13 13 18 0.0483
5 7 22 0.0785
-16 -14 1 0.0832
-12 15 13 0.0404
14 -15 -6 0.0568
10 10 16 0.0839
13 -14 -15 0.0549
11 -11 13 0.0714
26 0 -26 0.0805
14 14 5 0.0859
14 13 -18 0.0835
16 15 -4 0.0827
26 -6 2 0.1113

loop_
_geom_angle_atom_site_label_1
_geom_angle_atom_site_label_2
_geom_angle_atom_site_label_3
_geom_angle
_geom_angle_site_symmetry_1
_geom_angle_site_symmetry_3
O1 Co1 O1 80.97(8) . 2_453
O1 Co1 O2 81.52(8) . 2_453
O1 Co1 O2 77.04(8) 2_453 2_453
O1 Co1 O7 96.77(12) . .
O1 Co1 N1 76.83(8) . .
O5A Co1 O1 99.0(3) . 2_453
O5A Co1 O1 169.8(2) . .
O5A Co1 O2 88.6(2) . 2_453
O5A Co1 O7 93.4(2) . .
O5A Co1 N1 103.0(3) . .
O5B Co1 O1 167.6(5) . .
O5B Co1 O7 94.6(8) . .
O5B Co1 N1 98.5(12) . .
O7 Co1 O1 92.97(9) . 2_453
O7 Co1 O2 170.01(9) . 2_453
O7 Co1 N1 88.80(11) . .
N1 Co1 O1 157.78(9) . 2_453
N1 Co1 O2 100.32(9) . 2_453
O2 Co2 O1 79.22(8) . .
O2 Co2 O1 81.04(8) 2_453 .
O2 Co2 O2 83.73(8) . 2_453
O2 Co2 N2 107.97(9) . .
O2 Co2 N3 107.03(9) 2_453 .
O2 Co2 N3 77.59(10) . .
O2 Co2 N4 155.51(10) . 2_453
O2 Co2 N4 75.71(9) 2_453 2_453
N2 Co2 O1 77.64(9) . .
N2 Co2 O2 153.06(10) . 2_453
N2 Co2 N3 99.28(10) . .
N2 Co2 N4 96.30(11) . 2_453
N3 Co2 O1 154.35(10) . .
N3 Co2 N4 95.67(12) . 2_453
N4 Co2 O1 109.96(10) 2_453 .
Co1 O1 Co1 97.36(8) . 2_453
Co1 O1 Co2 100.86(8) 2_453 .
Co1 O1 Co2 98.79(8) . .
C6 O1 Co1 116.30(16) . .
C6 O1 Co1 129.92(17) . 2_453
C6 O1 Co2 108.69(17) . .
Co2 O2 Co1 96.74(8) 2_453 2_453
Co2 O2 Co1 102.70(8) . 2_453
Co2 O2 Co2 94.79(7) . 2_453
C17 O2 Co1 128.51(18) . 2_453
C17 O2 Co2 116.2(2) . .
C17 O2 Co2 111.37(16) . 2_453
C23A O5A Co1 129.0(4) . .
C23B O5B Co1 125.1(10) . .
C1 N1 Co1 125.9(2) . .
C1 N1 C5 118.4(3) . .
C5 N1 Co1 115.70(18) . .
C7 N2 Co2 115.1(2) . .
C7 N2 C11 118.9(3) . .
C11 N2 Co2 125.5(2) . .
C18 N3 Co2 114.7(2) . .
C18 N3 C22 118.3(3) . .
C22 N3 Co2 126.9(3) . .
C12 N4 Co2 126.6(2) . 2_453
C16 N4 Co2 115.1(2) . 2_453
C16 N4 C12 118.0(3) . .
N1 C1 C2 122.9(3) . .
C3 C2 C1 118.4(3) . .
C2 C3 C4 119.8(3) . .
C3 C4 C5 118.2(3) . .
N1 C5 C4 122.2(3) . .
N1 C5 C6 115.0(2) . .
C4 C5 C6 122.7(3) . .
O1 C6 O3 113.1(2) . .
O1 C6 C5 108.3(2) . .
O1 C6 C7 108.1(2) . .
O3 C6 C5 108.3(2) . .
O3 C6 C7 107.6(2) . .
C7 C6 C5 111.4(2) . .
N2 C7 C6 115.0(3) . .
N2 C7 C8 122.2(3) . .
C8 C7 C6 122.7(3) . .
C7 C8 C9 118.5(4) . .
C10 C9 C8 119.6(3) . .
C9 C10 C11 118.6(3) . .
N2 C11 C10 122.2(4) . .
N4 C12 C13 122.4(3) . .
C14 C13 C12 119.1(4) . .
C13 C14 C15 119.2(3) . .
C16 C15 C14 118.7(3) . .
N4 C16 C15 122.6(3) . .
N4 C16 C17 113.9(3) . .
C15 C16 C17 123.5(3) . .
O2 C17 O4 111.8(2) . .
O2 C17 C16 108.0(3) . .
O2 C17 C18 109.7(2) . .
O4 C17 C16 110.4(2) . .
O4 C17 C18 105.4(3) . .
C18 C17 C16 111.6(3) . .
N3 C18 C17 115.4(3) . .
N3 C18 C19 121.8(4) . .
C19 C18 C17 122.8(4) . .
C20 C19 C18 119.0(5) . .
C21 C20 C19 119.2(4) . .
C20 C21 C22 119.5(5) . .
N3 C22 C21 122.1(5) . .
O5A C23A C24A 115.3(5) . .
O6A C23A O5A 124.8(5) . .
O6A C23A C24A 119.9(4) . .
O5B C23B C24B 115.3(7) . .
O6B C23B O5B 124.4(11) . .
O6B C23B C24B 119.9(7) . .
F1A B1A F2A 109.4(4) . .
F3A B1A F1A 109.9(4) . .
F3A B1A F2A 108.9(4) . .
F4A B1A F1A 109.7(4) . .
F4A B1A F2A 109.2(4) . .
F4A B1A F3A 109.8(4) . .
F2B B1B F1B 109.6(4) . .
F2B B1B F3B 109.3(4) . .
F3B B1B F1B 109.1(4) . .
F4B B1B F1B 109.8(4) . .
F4B B1B F2B 109.4(4) . .
F4B B1B F3B 109.6(4) . .

loop_
_geom_bond_atom_site_label_1
_geom_bond_atom_site_label_2
_geom_bond_distance
_geom_bond_site_symmetry_2
Co1 O1 2.0700(19) .
Co1 O1 2.1298(19) 2_453
Co1 O2 2.175(2) 2_453
Co1 O5A 2.028(2) .
Co1 O5B 2.027(5) .
Co1 O7 2.118(3) .
Co1 N1 2.121(2) .
Co2 O1 2.153(2) .
Co2 O2 2.051(2) .
Co2 O2 2.1146(19) 2_453
Co2 N2 2.070(3) .
Co2 N3 2.128(3) .
Co2 N4 2.128(3) 2_453
F1A B1A 1.383(3) .
F1B B1B 1.386(3) .
F2A B1A 1.385(3) .
F2B B1B 1.382(3) .
F3A B1A 1.382(3) .
F3B B1B 1.385(3) .
F4A B1A 1.382(3) .
F4B B1B 1.378(3) .
O1 C6 1.394(3) .
O2 C17 1.388(3) .
O3 C6 1.400(4) .
O4 C17 1.415(3) .
O5A C23A 1.296(6) .
O5B C23B 1.295(7) .
O6A C23A 1.225(6) .
O6B C23B 1.225(7) .
N1 C1 1.340(4) .
N1 C5 1.344(4) .
N2 C7 1.339(4) .
N2 C11 1.345(4) .
N3 C18 1.339(5) .
N3 C22 1.351(5) .
N4 C12 1.347(4) .
N4 C16 1.346(4) .
C1 C2 1.378(5) .
C2 C3 1.377(5) .
C3 C4 1.385(4) .
C4 C5 1.388(4) .
C5 C6 1.548(4) .
C6 C7 1.538(4) .
C7 C8 1.381(5) .
C8 C9 1.394(5) .
C9 C10 1.373(6) .
C10 C11 1.386(5) .
C12 C13 1.386(5) .
C13 C14 1.373(6) .
C14 C15 1.386(6) .
C15 C16 1.385(4) .
C16 C17 1.533(5) .
C17 C18 1.530(5) .
C18 C19 1.391(5) .
C19 C20 1.378(8) .
C20 C21 1.360(9) .
C21 C22 1.376(7) .
C23A C24A 1.510(5) .
C23B C24B 1.509(7) .

loop_
_exptl_oxdiff_crystal_face_indexfrac_h
_exptl_oxdiff_crystal_face_indexfrac_k
_exptl_oxdiff_crystal_face_indexfrac_l
_exptl_oxdiff_crystal_face_x
_exptl_oxdiff_crystal_face_y
_exptl_oxdiff_crystal_face_z
21.0023 -12.0017 -0.0011 -0.2132 -0.1212 -0.9826
19.0058 -11.0012 -21.0025 0.4797 0.2856 -0.8366
-13.9996 -14.0019 16.0009 -0.7530 0.5808 -0.3242
-2.9958 2.0006 -26.0016 0.8711 0.4899 0.2250
-26.0030 10.0014 7.0017 -0.0452 0.1960 0.9907
-14.9985 -15.0019 11.0006 -0.6093 0.7364 -0.3303
-21.0027 12.0016 2.0013 0.1489 0.0840 0.9771
13.9985 15.0019 -11.0006 0.6096 -0.7100 0.3528
-23.0055 8.0009 23.0026 -0.5949 -0.1081 0.7936
21.0051 -12.0015 -16.0022 0.3011 0.1760 -0.9381
14.0031 -15.0020 -0.0010 -0.2633 0.1729 -0.9525
-15.9961 -5.0003 -15.0007 0.3998 0.8835 0.1896
-13.0002 -13.0018 18.0011 -0.8002 0.4810 -0.3098
-19.0011 -11.0015 21.0016 -0.8605 0.5116 -0.0981
-5.0036 -5.0010 27.0018 -0.9531 -0.1880 -0.1751
-0.0047 -0.0004 27.0018 -0.8679 -0.5016 -0.0752
-13.0058 13.0015 18.0022 -0.3502 -0.4613 0.7949
4.9946 7.0005 22.0016 -0.5873 -0.7947 0.1235
-15.9970 -14.0016 1.0000 -0.2703 0.9124 -0.2374
-12.0053 15.0018 13.0019 -0.1551 -0.4673 0.8713
14.0041 -15.0019 -6.0014 -0.0704 0.2843 -0.9358
9.9949 10.0009 16.0012 -0.3438 -0.9244 0.1552
13.0055 -14.0016 -15.0020 0.2365 0.4418 -0.8457
10.9999 -11.0016 13.0001 -0.6111 -0.1341 -0.7512
26.0042 0.0001 -26.0026 0.8290 -0.2055 -0.5129
13.9959 14.0016 5.0005 0.0780 -0.9709 0.2657
14.0002 13.0018 -18.0011 0.8000 -0.5075 0.2873
15.9973 15.0018 -4.0001 0.3840 -0.8930 0.2882
26.0006 -6.0010 1.9991 -0.1749 -0.5082 -0.8459
